data_7204416
loop_
_publ_author_name
'Mukhopadhyay, Pritam'
'Bharadwaj, Parimal K.'
'Savitha, G.'
'Krishnan, Anu'
'Das, Puspendu K.'

_publ_section_title
;
 A new class of three dimensional D-\p-A trigonal cryptand
 derivatives for second-order nonlinear optics
;
_journal_issue 8
_journal_name_full 'Journal of Materials Chemistry'
_journal_page_first 2237
_journal_paper_doi 10.1039/b202770b
_journal_volume 12
_journal_year 2002
_chemical_compound_source synthesized
_chemical_formula_analytical 'C51 H51 N11 O15'
_chemical_formula_moiety 'C51 H51 N11 O15 1/3(C5 H5 N)'
_chemical_formula_structural 'C56 H56 N12 O15'
_chemical_formula_sum 'C158 H158 N34 O45'
_chemical_melting_point 488.15
_space_group_IT_number 143
_symmetry_cell_setting trigonal
_symmetry_space_group_name_Hall 'P 3'
_symmetry_space_group_name_H-M 'P 3'
_atom_sites_solution_hydrogens 'calculated positions'
_atom_sites_solution_primary 'all O, N and most C atoms'
_atom_sites_solution_secondary 'rest of the C atoms'
_audit_creation_date 25-01-02
_audit_creation_method from_xtal_archive_file_using_CIFIO
_cell_angle_alpha 90.00
_cell_angle_beta 90.00
_cell_angle_gamma 120.00
_cell_formula_units_Z 3
_cell_length_a 16.63(5)
_cell_length_b 16.63(6)
_cell_length_c 16.00(3)
_cell_measurement_reflns_used 25
_cell_measurement_temperature 293
_cell_measurement_theta_max 14.3
_cell_measurement_theta_min 10.1
_cell_volume 3832(19)
_computing_cell_refinement 'CAD4 Express (Enraf Nonius,1994)'
_computing_data_collection 'CAD4 Express (Enraf Nonius,1994)'
_computing_data_reduction 'XCAD4(Harms and Wocadlo,1995)'
_computing_molecular_graphics xtal
_computing_publication_material xtal_BONDLA_CIFIO
_computing_structure_refinement xtal_CRYLSQ
_computing_structure_solution xtal
_diffrn_ambient_temperature 293
_diffrn_attenuator_scale 13.648
_diffrn_measurement_device 'Enraf Nonius Turbo CAD4'
_diffrn_measurement_method theta-2theta
_diffrn_radiation_detector 'proportional counter'
_diffrn_radiation_monochromator graphite
_diffrn_radiation_source 'fine focus sealed tube'
_diffrn_radiation_type MoK-alpha
_diffrn_radiation_wavelength 0.71073
_diffrn_reflns_av_R_equivalents .034
_diffrn_reflns_av_sigmaI/netI .092
_diffrn_reflns_limit_h_max 17
_diffrn_reflns_limit_h_min 0
_diffrn_reflns_limit_k_max 17
_diffrn_reflns_limit_k_min 0
_diffrn_reflns_limit_l_max 17
_diffrn_reflns_limit_l_min -17
_diffrn_reflns_number 3753
_diffrn_reflns_reduction_process No_monochr_Lp_applied
_diffrn_reflns_theta_max 22.47
_diffrn_reflns_theta_min 1.27
_diffrn_standards_decay_% 'less than 0.3%'
_diffrn_standards_interval_time 'every hour'
_diffrn_standards_number 3
_exptl_absorpt_coefficient_mu 0.11/
_exptl_absorpt_correction_type 'Not done'
_exptl_crystal_colour Yellow
_exptl_crystal_density_diffrn 1.41
_exptl_crystal_density_meas 1.43
_exptl_crystal_density_method floatation
_exptl_crystal_description triangular
_exptl_crystal_F_000 1704
_exptl_crystal_preparation 'evaporation from pyridine solution'
_exptl_crystal_size_max 0.2
_exptl_crystal_size_mid 0.2
_exptl_crystal_size_min 0.18
_refine_diff_density_max .705
_refine_diff_density_min -.488
_refine_ls_abs_structure_details none
_refine_ls_abs_structure_Flack 0
_refine_ls_extinction_coef .00000
_refine_ls_extinction_method none
_refine_ls_goodness_of_fit_all 2.903
_refine_ls_goodness_of_fit_obs 2.321
_refine_ls_hydrogen_treatment 'no refinement'
_refine_ls_matrix_type full
_refine_ls_number_constraints 0
_refine_ls_number_parameters 447
_refine_ls_number_reflns 1991
_refine_ls_number_restraints 'all C atoms isotropic'
_refine_ls_R_factor_all .113
_refine_ls_R_factor_obs .066
_refine_ls_shift/esd_max 0.0005
_refine_ls_shift/esd_mean 0.0003
_refine_ls_structure_factor_coef F
_refine_ls_weighting_scheme 'counting statistical'
_refine_ls_wR_factor_all .109
_refine_ls_wR_factor_obs .065
_reflns_d_resolution_high .93
_reflns_d_resolution_low 15.949
_reflns_limit_h_max 17
_reflns_limit_h_min 0
_reflns_limit_k_max 17
_reflns_limit_k_min 0
_reflns_limit_l_max 17
_reflns_limit_l_min -17
_reflns_number_observed 1991
_reflns_number_total 3332
_reflns_observed_criterion 'refl_observed_if_Fobs >2.000_sigma(Fobs)'
_cod_data_source_file b202770b.txt
_cod_data_source_block L1
_cod_depositor_comments
;
The following automatic conversions were performed:

'_chemical_melting_point' value '215 Celcius' was changed to '488.15'
- it was converted from degrees Celsius(C) to Kelvins(K).

Automatic conversion script
Id: cif_fix_values 1646 2011-03-28 12:23:43Z adriana 
;
_cod_original_cell_volume 3832(14)
_cod_original_sg_symbol_Hall P3
_cod_original_sg_symbol_H-M P3
_cod_database_code 7204416

loop_
_symmetry_equiv_pos_as_xyz
+x,+y,+z
-y,+x-y,+z
-x+y,-x,+z

loop_
_atom_site_aniso_label
_atom_site_aniso_U_11
_atom_site_aniso_U_22
_atom_site_aniso_U_33
_atom_site_aniso_U_12
_atom_site_aniso_U_13
_atom_site_aniso_U_23
O1a .044(7) .055(8) .15(1) -.009(6) .007(8) -.018(8)
O2a .090(9) .068(8) .083(9) .053(7) -.023(8) -.006(7)
O3a .07(1) .16(1) .14(1) .08(1) .030(9) -.00(1)
O4a .13(1) .14(2) .16(2) .09(1) .01(1) -.05(1)
O5a .053(7) .045(6) .089(8) .033(5) .011(6) .006(6)
N1a .016(6) .016(6) .07(1) .008(3) .00000 .00000
N2a .021(6) .027(6) .067(8) .006(5) .004(5) -.010(6)
N3a .036(8) .06(1) .08(1) .025(8) .001(8) .014(8)
N4a .07(1) .12(2) .10(1) .07(1) .03(1) .03(1)
N5a .040(7) .040(7) .05(1) .020(4) .00000 .00000
O1b .058(8) .041(7) .18(1) .027(6) .003(8) -.001(8)
O2b .075(9) .09(1) .13(1) .034(8) -.024(8) -.058(9)
O3b .09(1) .037(7) .11(1) -.000(7) -.008(8) -.012(7)
O4b .064(9) .09(1) .16(1) .012(8) -.060(9) .027(9)
O5b .043(6) .042(6) .071(7) .018(5) -.017(5) -.010(5)
N1b .028(7) .028(7) .14(2) .014(4) .00000 .00000
N2b .030(7) .039(7) .070(9) .010(6) .000(6) -.014(6)
N3b .049(9) .060(9) .09(1) .020(8) -.002(8) -.025(8)
N4b .05(1) .09(1) .07(1) .045(9) .006(8) -.009(9)
N5b .041(7) .041(7) .07(1) .021(4) .00000 .00000
O1c .044(6) .045(7) .105(9) .019(6) .001(6) -.012(6)
O2c .061(8) .15(1) .073(9) .044(9) .003(7) .038(9)
O3c .10(1) .044(8) .14(1) .019(7) -.03(1) -.011(8)
O4c .060(8) .090(9) .11(1) .030(7) -.035(8) -.009(9)
O5c .050(6) .048(6) .073(8) .027(5) -.006(5) -.000(5)
N1c .025(6) .025(6) .08(2) .012(3) .00000 .00000
N2c .025(6) .037(6) .067(9) .019(5) .006(6) .009(6)
N3c .034(7) .050(9) .067(9) .023(7) .000(7) -.007(7)
N4c .053(9) .038(8) .09(1) .020(7) .016(8) .015(9)
N5c .029(7) .029(7) .09(2) .015(3) .00000 .00000

loop_
_atom_site_label
_atom_site_fract_x
_atom_site_fract_y
_atom_site_fract_z
_atom_site_U_iso_or_equiv
_atom_site_thermal_displace_type
_atom_site_calc_flag
_atom_site_calc_attached_atom
O1a .5342(8) .3134(8) -.063(1) .098(8) Uani ? ?
O2a .4357(8) .2090(8) .019(1) .075(7) Uani ? ?
O3a .586(1) .097(1) -.239(1) .11(1) Uani ? ?
O4a .466(1) -.026(1) -.290(2) .14(1) Uani ? ?
O5a .1429(7) .1885(6) .066(1) .058(6) Uani ? ?
N1a .00000 .00000 -.136(2) .034(8) Uani ? ?
N2a .2602(7) .1486(7) -.099(1) .041(6) Uani ? ?
N3a .4661(9) .238(1) -.051(1) .059(8) Uani ? ?
N4a .503(1) .050(1) -.253(2) .09(1) Uani ? ?
N5a .00000 .00000 .152(2) .044(9) Uani ? ?
C1a .0953(9) .0696(9) -.157(1) .046(4) Uiso ? ?
C2a .1605(9) .0740(9) -.091(1) .042(3) Uiso ? ?
C3a .3238(9) .1306(9) -.138(1) .042(3) Uiso ? ?
C4a .4193(9) .1752(9) -.122(1) .041(3) Uiso ? ?
C5a .480(1) .153(1) -.162(1) .050(4) Uiso ? ?
C6a .444(1) .083(1) -.217(1) .062(4) Uiso ? ?
C7a .350(1) .035(1) -.236(1) .061(4) Uiso ? ?
C8a .292(1) .059(1) -.198(1) .051(4) Uiso ? ?
C9a .2880(9) .2302(9) -.046(1) .042(3) Uiso ? ?
C10a .2275(9) .2735(9) -.052(1) .040(3) Uiso ? ?
C11a .242(1) .334(1) -.115(1) .063(4) Uiso ? ?
C12a .194(1) .383(1) -.122(1) .068(5) Uiso ? ?
C13a .238(1) -.122(1) -.062(2) .065(5) Uiso ? ?
C14a .1071(9) .298(1) .005(1) .048(4) Uiso ? ?
C15a .1576(9) .252(1) .009(1) .044(4) Uiso ? ?
C16a .074(1) .169(1) .129(1) .054(4) Uiso ? ?
C17a .068(1) .092(1) .185(1) .061(4) Uiso ? ?
O1b .2688(8) .0004(7) .526(1) .092(8) Uani ? ?
O2b .1586(9) .0113(9) .464(1) .102(9) Uani ? ?
O3b .1106(8) -.0576(8) -.344(1) .092(8) Uani ? ?
O4b .1507(9) -.1570(9) -.310(1) .12(1) Uani ? ?
O5b .6194(6) .4540(6) .315(1) .054(5) Uani ? ?
N1b .66666 .33333 .625(2) .06(1) Uani ? ?
N2b .4304(7) .1985(7) .523(1) .050(6) Uani ? ?
N3b .2287(9) .0422(9) .508(1) .069(8) Uani ? ?
N4b .136(1) .233(1) .661(1) .070(9) Uani ? ?
N5b .66666 .33333 .210(2) .05(1) Uani ? ?
C1b .5680(9) .269(1) .624(1) .045(4) Uiso ? ?
C2b .527(1) .2753(9) .539(1) .050(4) Uiso ? ?
C3b .3570(9) .1997(9) .559(1) .040(3) Uiso ? ?
C4b .2606(9) .1324(9) .548(1) .046(4) Uiso ? ?
C5b .191(1) .145(1) .579(1) .055(4) Uiso ? ?
C6b .212(1) .222(1) .627(1) .054(4) Uiso ? ?
C7b .303(1) .286(1) .645(1) .053(4) Uiso ? ?
C8b .371(1) .272(1) .613(1) .050(4) Uiso ? ?
C9b .427(1) .156(1) .441(1) .054(4) Uiso ? ?
C10b .4773(9) .1012(9) .445(1) .040(3) Uiso ? ?
C11b .465(1) .047(1) .511(1) .051(4) Uiso ? ?
C12b .480(1) .482(1) .515(1) .058(4) Uiso ? ?
C13b .433(1) .426(1) .454(1) .062(4) Uiso ? ?
C14b .587(1) .062(1) .385(1) .051(4) Uiso ? ?
C15b .572(1) .463(1) .381(1) .050(4) Uiso ? ?
C16b .606(1) .172(1) .244(1) .055(4) Uiso ? ?
C17b .604(1) .237(1) .186(1) .061(4) Uiso ? ?
O1c .4341(7) .4112(7) .046(1) .066(6) Uani ? ?
O2c .4778(8) .012(1) -.033(1) .098(9) Uani ? ?
O3c -.115(1) .1953(8) .159(1) .102(9) Uani ? ?
O4c .7808(8) .7195(9) .283(1) .090(8) Uani ? ?
O5c .5096(6) .7430(6) .370(1) .056(6) Uani ? ?
N1c .33333 .66667 .052(2) .04(1) Uani ? ?
N2c .3720(7) .5277(7) .146(1) .042(6) Uani ? ?
N3c .4956(8) .4930(9) .033(1) .050(7) Uani ? ?
N4c -.0678(9) .2477(9) .214(2) .062(8) Uani ? ?
N5c .33333 .66667 .450(2) .05(1) Uani ? ?
C1c .359(1) .603(1) .019(2) .093(6) Uiso ? ?
C2c .336(1) .517(1) .063(1) .050(4) Uiso ? ?
C3c .4622(9) .5544(9) .163(1) .040(3) Uiso ? ?
C4c .5249(9) .5527(9) .107(1) .039(3) Uiso ? ?
C5c .6206(9) .5969(9) .121(1) .041(3) Uiso ? ?
C6c .653(1) .639(1) .195(1) .052(4) Uiso ? ?
C7c .593(1) .6341(9) .259(1) .048(4) Uiso ? ?
C8c .5021(9) .5926(9) .241(1) .044(3) Uiso ? ?
C9c .309(1) .513(1) .214(1) .054(4) Uiso ? ?
C10c .277(1) .425(1) .263(1) .050(4) Uiso ? ?
C11c .2867(9) .3526(9) .230(1) .047(4) Uiso ? ?
C12c .256(1) .271(1) .278(1) .063(5) Uiso ? ?
C13c .211(1) .262(1) .349(1) .062(4) Uiso ? ?
C14c .200(1) .331(1) .385(1) .054(4) Uiso ? ?
C15c .585(1) .821(1) .338(1) .050(4) Uiso ? ?
C16c .221(1) .498(1) .458(1) .059(4) Uiso ? ?
C17c .241(1) .593(1) .477(1) .068(5) Uiso ? ?
C1PY .337(3) -.251(2) -.272(2) .16(1) Uiso ? ?
C2PY .334(3) -.416(2) -.271(2) .16(1) Uiso ? ?
H011a .11287 .05576 -.21186 .05000 Uiso ? ?
H012a .10054 .13005 -.16407 .05000 Uiso ? ?
H021a .13858 .08244 -.04025 .05000 Uiso ? ?
H022a .15799 .01502 -.09190 .05000 Uiso ? ?
H05a .54489 .18682 -.15180 .05000 Uiso ? ?
H07a .32593 -.01617 -.27922 .05000 Uiso ? ?
H08a .22753 .02729 -.21699 .05000 Uiso ? ?
H091a .28876 .21198 .00867 .05000 Uiso ? ?
H092a .35053 .27609 -.06286 .05000 Uiso ? ?
H11a .28687 .34393 -.15763 .05000 Uiso ? ?
H12a .17056 .42703 -.12731 .05000 Uiso ? ?
H13a .24745 -.17437 -.06173 .05000 Uiso ? ?
H14a .08118 .33939 .00337 .05000 Uiso ? ?
H161a .08941 .22378 .15890 .05000 Uiso ? ?
H162a .01393 .14861 .10171 .05000 Uiso ? ?
H171a .12938 .09913 .18407 .05000 Uiso ? ?
H172a .05224 .10014 .23779 .05000 Uiso ? ?
H011b .55501 .20721 .63170 .05000 Uiso ? ?
H012b .53823 .28453 .66687 .05000 Uiso ? ?
H021b .52820 .33378 .53504 .05000 Uiso ? ?
H022b .56791 .27626 .49438 .05000 Uiso ? ?
H05b .12629 .09957 .56582 .05000 Uiso ? ?
H07b .31782 .33863 .67730 .05000 Uiso ? ?
H08b .43537 .31527 .62797 .05000 Uiso ? ?
H091b .36337 .11534 .42261 .05000 Uiso ? ?
H092b .45494 .20291 .39577 .05000 Uiso ? ?
H11b .45842 -.00956 .53498 .05000 Uiso ? ?
H12b .50438 .54328 .53708 .05000 Uiso ? ?
H13b .38213 .42820 .42005 .05000 Uiso ? ?
H14b .59888 .00986 .37923 .05000 Uiso ? ?
H161b .65881 .16285 .24941 .05000 Uiso ? ?
H162b .55136 .11160 .25565 .05000 Uiso ? ?
H171b .62180 .22627 .12686 .05000 Uiso ? ?
H172b .54160 .22661 .17607 .05000 Uiso ? ?
H011c .34245 .59188 -.04131 .05000 Uiso ? ?
H012c .43026 .63897 .01474 .05000 Uiso ? ?
H021c .26690 .48368 .06376 .05000 Uiso ? ?
H022c .35103 .47898 .02766 .05000 Uiso ? ?
H05c .66161 .59535 .07711 .05000 Uiso ? ?
H07c .61779 .65983 .31138 .05000 Uiso ? ?
H08c .45966 .58864 .28287 .05000 Uiso ? ?
H091c .33928 .56656 .24915 .05000 Uiso ? ?
H092c .25498 .51388 .18980 .05000 Uiso ? ?
H11c .31382 .35984 .17348 .05000 Uiso ? ?
H12c .26755 .22405 .25720 .05000 Uiso ? ?
H13c .18737 .20160 .37595 .05000 Uiso ? ?
H14c .14432 .31718 .41187 .05000 Uiso ? ?
H161c .17402 .46176 .41262 .05000 Uiso ? ?
H162c .21684 .45733 .49744 .05000 Uiso ? ?
H171c .19565 .60471 .44589 .05000 Uiso ? ?
H172c .23425 .59854 .53245 .05000 Uiso ? ?
H1PY .28680 -.23481 -.27243 .05000 Uiso ? ?

loop_
_atom_type_symbol
_atom_type_description
_atom_type_oxidation_number
_atom_type_number_in_cell
_atom_type_scat_dispersion_real
_atom_type_scat_dispersion_imag
_atom_type_scat_source
C ? 0 158 .002 .002 Int._Tables_Vol_IV_Tables_2.2B_and_2.3.1
H ? 0 158 0 0 Int._Tables_Vol_IV_Tables_2.2B_and_2.3.1
N ? 0 34 .004 .003 Int._Tables_Vol_IV_Tables_2.2B_and_2.3.1
O ? 0 45 .008 .006 Int._Tables_Vol_IV_Tables_2.2B_and_2.3.1

loop_
_diffrn_attenuator_code
?

loop_
_geom_angle_atom_site_label_1
_geom_angle_atom_site_label_2
_geom_angle_atom_site_label_3
_geom_angle
_geom_angle_site_symmetry_1
_geom_angle_site_symmetry_2
_geom_angle_site_symmetry_3
_geom_angle_publ_flag
C15b O5b C16b 118(2) . . 3_665 ?
C1b N1b C1b 120(2) 3_665 . . ?
C1b N1b C1b 120(2) 3_665 . 2_655 ?
C1b N1b C1b 120(2) . . 2_655 ?
C2b N2b C3b 120(2) 3_665 3_665 3_665 ?
C2b N2b C9b 109(1) 3_665 3_665 3_665 ?
C3b N2b C9b 124(1) 3_665 3_665 3_665 ?
O1b N3b O2b 125(3) 3_665 3_665 3_665 ?
O1b N3b C4b 117(2) 3_665 3_665 3_665 ?
O2b N3b C4b 117(3) 3_665 3_665 3_665 ?
O3b N4b O4b 125(2) 1_666 3_665 1_666 ?
O3b N4b C6b 118(3) 1_666 3_665 3_665 ?
O4b N4b C6b 117(2) 1_666 3_665 3_665 ?
C17b N5b C17b 114(2) 3_665 . . ?
C17b N5b C17b 113(2) 3_665 . 2_655 ?
C17b N5b C17b 114(2) . . 2_655 ?
N1b C1b C2b 110(2) . 3_665 3_665 ?
N1b C1b H011b 111(2) . 3_665 3_665 ?
N1b C1b H012b 110(2) . 3_665 3_665 ?
C2b C1b H011b 108(2) 3_665 3_665 3_665 ?
C2b C1b H012b 109(2) 3_665 3_665 3_665 ?
H011b C1b H012b 109(2) 3_665 3_665 3_665 ?
N2b C2b C1b 115(2) 3_665 3_665 3_665 ?
N2b C2b H021b 108(2) 3_665 3_665 3_665 ?
N2b C2b H022b 109(2) 3_665 3_665 3_665 ?
C1b C2b H021b 109(2) 3_665 3_665 3_665 ?
C1b C2b H022b 109(2) 3_665 3_665 3_665 ?
H021b C2b H022b 106(2) 3_665 3_665 3_665 ?
N2b C3b C4b 126(2) 3_665 3_665 3_665 ?
N2b C3b C8b 121(2) 3_665 3_665 3_665 ?
C4b C3b C8b 113(2) 3_665 3_665 3_665 ?
N3b C4b C3b 123(2) 3_665 3_665 3_665 ?
N3b C4b C5b 114(2) 3_665 3_665 3_665 ?
C3b C4b C5b 122(3) 3_665 3_665 3_665 ?
C4b C5b C6b 120(2) 3_665 3_665 3_665 ?
C4b C5b H05b 119(3) 3_665 3_665 3_665 ?
C6b C5b H05b 120(2) 3_665 3_665 3_665 ?
N4b C6b C5b 119(2) 3_665 3_665 3_665 ?
N4b C6b C7b 121(3) 3_665 3_665 3_665 ?
C5b C6b C7b 120(2) 3_665 3_665 3_665 ?
C6b C7b C8b 119(3) 3_665 3_665 3_665 ?
C6b C7b H07b 120(2) 3_665 3_665 3_665 ?
C8b C7b H07b 121(2) 3_665 3_665 3_665 ?
C3b C8b C7b 125(2) 3_665 3_665 3_665 ?
C3b C8b H08b 116(2) 3_665 3_665 3_665 ?
C7b C8b H08b 119(3) 3_665 3_665 3_665 ?
N2b C9b C10b 111(2) 3_665 3_665 3_665 ?
N2b C9b H091b 112(2) 3_665 3_665 3_665 ?
N2b C9b H092b 112(3) 3_665 3_665 3_665 ?
C10b C9b H091b 109(3) 3_665 3_665 3_665 ?
C10b C9b H092b 108(2) 3_665 3_665 3_665 ?
H091b C9b H092b 104(2) 3_665 3_665 3_665 ?
C9b C10b C11b 119(2) 3_665 3_665 3_665 ?
C9b C10b C15b 121(2) 3_665 3_665 . ?
C11b C10b C15b 120(2) 3_665 3_665 . ?
C10b C11b C12b 118(2) 3_665 3_665 . ?
C10b C11b H11b 150(3) 3_665 3_665 3_665 ?
C12b C11b H11b 42(1) . 3_665 3_665 ?
C11b C12b C13b 120(2) 3_665 . . ?
C11b C12b H11b 41(1) 3_665 . 3_665 ?
C11b C12b H12b 68(1) 3_665 . . ?
C13b C12b H11b 151(2) . . 3_665 ?
C13b C12b H12b 145(2) . . . ?
H11b C12b H12b 28.2(5) 3_665 . . ?
C12b C13b C14b 122(2) . . 3_665 ?
C12b C13b H13b 126(2) . . . ?
C12b C13b H14b 157(2) . . 3_665 ?
C14b C13b H13b 95(2) 3_665 . . ?
C14b C13b H14b 44(1) 3_665 . 3_665 ?
H13b C13b H14b 53(1) . . 3_665 ?
C13b C14b C15b 118(2) . 3_665 . ?
C13b C14b H14b 61(2) . 3_665 3_665 ?
C15b C14b H14b 157(2) . 3_665 3_665 ?
O5b C15b C10b 117(2) . . 3_665 ?
O5b C15b C14b 122(2) . . 3_665 ?
C10b C15b C14b 121(2) 3_665 . 3_665 ?
O5b C16b C17b 106(2) . 3_665 3_665 ?
O5b C16b H161b 124(2) . 3_665 3_665 ?
O5b C16b H162b 62(1) . 3_665 3_665 ?
C17b C16b H161b 122(2) 3_665 3_665 3_665 ?
C17b C16b H162b 121(2) 3_665 3_665 3_665 ?
H161b C16b H162b 107(3) 3_665 3_665 3_665 ?
N5b C17b C16b 113(2) . 3_665 3_665 ?
N5b C17b H171b 108(2) . 3_665 3_665 ?
N5b C17b H172b 110(3) . 3_665 3_665 ?
C16b C17b H171b 111(3) 3_665 3_665 3_665 ?
C16b C17b H172b 114(2) 3_665 3_665 3_665 ?
H171b C17b H172b 101(2) 3_665 3_665 3_665 ?
C11b H11b C12b 97(2) 3_665 3_665 . ?
C11b H11b H12b 161(1) 3_665 3_665 . ?
C12b H11b H12b 72(1) . 3_665 . ?
C12b H12b H11b 79(1) . . 3_665 ?
C13b H14b C14b 75(2) . 3_665 3_665 ?
C15c O5c C16c 121(2) 3_565 3_565 . ?
C15c O5c H161c 105(1) 3_565 3_565 . ?
C16c O5c H161c 44.4(9) . 3_565 . ?
C1c N1c C1c 107(3) . . 2_665 ?
C1c N1c C1c 107(2) . . 3_565 ?
C1c N1c C1c 107(2) 2_665 . 3_565 ?
C2c N2c C3c 124(2) . . . ?
C2c N2c C9c 117(1) . . . ?
C3c N2c C9c 119(2) . . . ?
O1c N3c O2c 124(2) . . 3_665 ?
O1c N3c C4c 115(2) . . . ?
O2c N3c C4c 121(2) 3_665 . . ?
O3c N4c O4c 122(3) 2_665 2_665 . ?
O3c N4c C6c 118(2) 2_665 2_665 . ?
O4c N4c C6c 120(2) . 2_665 . ?
C17c N5c C17c 112(2) . . 2_665 ?
C17c N5c C17c 112(3) . . 3_565 ?
C17c N5c C17c 112(3) 2_665 . 3_565 ?
N1c C1c C2c 121(2) . . . ?
N1c C1c H011c 110(4) . . . ?
N1c C1c H012c 106(3) . . . ?
C2c C1c H011c 112(3) . . . ?
C2c C1c H012c 105(3) . . . ?
H011c C1c H012c 101(2) . . . ?
N2c C2c C1c 116(2) . . . ?
N2c C2c H021c 111(2) . . . ?
N2c C2c H022c 113(3) . . . ?
C1c C2c H021c 103(2) . . . ?
C1c C2c H022c 109(2) . . . ?
H021c C2c H022c 104(2) . . . ?
N2c C3c C4c 126(2) . . . ?
N2c C3c C8c 121(2) . . . ?
C4c C3c C8c 113(1) . . . ?
N3c C4c C3c 123(1) . . . ?
N3c C4c C5c 113(2) . . . ?
C3c C4c C5c 124(2) . . . ?
C4c C5c C6c 118(2) . . . ?
C4c C5c H05c 120(2) . . . ?
C6c C5c H05c 123(1) . . . ?
N4c C6c C5c 120(2) 2_665 . . ?
N4c C6c C7c 117(2) 2_665 . . ?
C5c C6c C7c 122(1) . . . ?
C6c C7c C8c 117(2) . . . ?
C6c C7c H07c 120(1) . . . ?
C8c C7c H07c 123(2) . . . ?
C3c C8c C7c 125(2) . . . ?
C3c C8c H08c 115(1) . . . ?
C7c C8c H08c 120(2) . . . ?
N2c C9c C10c 115(3) . . . ?
N2c C9c H091c 106(1) . . . ?
N2c C9c H092c 106(2) . . . ?
C10c C9c H091c 112(2) . . . ?
C10c C9c H092c 110(2) . . . ?
H091c C9c H092c 107(3) . . . ?
C9c C10c C11c 121(2) . . . ?
C9c C10c C15c 120(3) . . 3_565 ?
C11c C10c C15c 119(2) . . 3_565 ?
C10c C11c C12c 119(2) . . . ?
C10c C11c H11c 119(3) . . . ?
C12c C11c H11c 123(3) . . . ?
C11c C12c C13c 119(3) . . . ?
C11c C12c H12c 117(2) . . . ?
C13c C12c H12c 123(3) . . . ?
C12c C13c C14c 125(3) . . . ?
C12c C13c H13c 115(3) . . . ?
C14c C13c H13c 121(2) . . . ?
C13c C14c C15c 115(2) . . 3_565 ?
C13c C14c H14c 121(2) . . . ?
C15c C14c H14c 111(3) 3_565 . . ?
O5c C15c C10c 117(2) 3_565 3_565 . ?
O5c C15c C14c 120(2) 3_565 3_565 . ?
C10c C15c C14c 123(2) . 3_565 . ?
O5c C16c C17c 109(2) 3_565 . . ?
O5c C16c H161c 50(1) 3_565 . . ?
O5c C16c H162c 126(3) 3_565 . . ?
C17c C16c H161c 119(3) . . . ?
C17c C16c H162c 123(2) . . . ?
H161c C16c H162c 108(3) . . . ?
N5c C17c C16c 115(2) . . . ?
N5c C17c H171c 106(2) . . . ?
N5c C17c H172c 110(2) . . . ?
C16c C17c H171c 108(2) . . . ?
C16c C17c H172c 109(3) . . . ?
H171c C17c H172c 109(3) . . . ?
O5c H161c C16c 86(1) 3_565 . . ?
C15a O5a C16a 118(2) 3_666 3_666 3_666 ?
C1a N1a C1a 114(2) 3_666 1_666 1_666 ?
C1a N1a C1a 114(2) 3_666 1_666 2_666 ?
C1a N1a C1a 114(2) 1_666 1_666 2_666 ?
C2a N2a C3a 121(2) 3_666 3_666 3_666 ?
C2a N2a C9a 115(2) 3_666 3_666 3_666 ?
C3a N2a C9a 122(1) 3_666 3_666 3_666 ?
O1a N3a O2a 123(2) 3_666 3_666 3_666 ?
O1a N3a C4a 120(2) 3_666 3_666 3_666 ?
O2a N3a C4a 117(2) 3_666 3_666 3_666 ?
O3a N4a O4a 124(3) 3_666 3_666 3_666 ?
O3a N4a C6a 116(3) 3_666 3_666 3_666 ?
O4a N4a C6a 119(2) 3_666 3_666 3_666 ?
C17a N5a C17a 108(2) 3_666 1_666 1_666 ?
C17a N5a C17a 108(2) 3_666 1_666 2_666 ?
C17a N5a C17a 108(2) 1_666 1_666 2_666 ?
N1a C1a C2a 110(2) 1_666 3_666 3_666 ?
N1a C1a H011a 111(2) 1_666 3_666 3_666 ?
N1a C1a H012a 110(1) 1_666 3_666 3_666 ?
C2a C1a H011a 110(2) 3_666 3_666 3_666 ?
C2a C1a H012a 110(2) 3_666 3_666 3_666 ?
H011a C1a H012a 105(2) 3_666 3_666 3_666 ?
N2a C2a C1a 117(2) 3_666 3_666 3_666 ?
N2a C2a H021a 108(2) 3_666 3_666 3_666 ?
N2a C2a H022a 108(2) 3_666 3_666 3_666 ?
C1a C2a H021a 107(2) 3_666 3_666 3_666 ?
C1a C2a H022a 106(2) 3_666 3_666 3_666 ?
H021a C2a H022a 110(2) 3_666 3_666 3_666 ?
N2a C3a C4a 127(2) 3_666 3_666 3_666 ?
N2a C3a C8a 119(1) 3_666 3_666 3_666 ?
C4a C3a C8a 114(2) 3_666 3_666 3_666 ?
N3a C4a C3a 124(2) 3_666 3_666 3_666 ?
N3a C4a C5a 110(1) 3_666 3_666 3_666 ?
C3a C4a C5a 124(2) 3_666 3_666 3_666 ?
C4a C5a C6a 118(2) 3_666 3_666 3_666 ?
C4a C5a H05a 122(3) 3_666 3_666 3_666 ?
C6a C5a H05a 120(2) 3_666 3_666 3_666 ?
N4a C6a C5a 120(2) 3_666 3_666 3_666 ?
N4a C6a C7a 118(3) 3_666 3_666 3_666 ?
C5a C6a C7a 122(2) 3_666 3_666 3_666 ?
C6a C7a C8a 119(3) 3_666 3_666 3_666 ?
C6a C7a H07a 120(2) 3_666 3_666 3_666 ?
C8a C7a H07a 121(2) 3_666 3_666 3_666 ?
C3a C8a C7a 122(2) 3_666 3_666 3_666 ?
C3a C8a H08a 121(2) 3_666 3_666 3_666 ?
C7a C8a H08a 117(3) 3_666 3_666 3_666 ?
N2a C9a C10a 116(2) 3_666 3_666 3_666 ?
N2a C9a H091a 107(3) 3_666 3_666 3_666 ?
N2a C9a H092a 107(2) 3_666 3_666 3_666 ?
C10a C9a H091a 109(2) 3_666 3_666 3_666 ?
C10a C9a H092a 109(3) 3_666 3_666 3_666 ?
H091a C9a H092a 109(2) 3_666 3_666 3_666 ?
C9a C10a C11a 119(2) 3_666 3_666 3_666 ?
C9a C10a C15a 120(2) 3_666 3_666 3_666 ?
C11a C10a C15a 121(2) 3_666 3_666 3_666 ?
C10a C11a C12a 123(2) 3_666 3_666 3_666 ?
C10a C11a H11a 119(3) 3_666 3_666 3_666 ?
C12a C11a H11a 118(3) 3_666 3_666 3_666 ?
C11a C12a C13a 116(3) 3_666 3_666 1_666 ?
C11a C12a H12a 170(3) 3_666 3_666 3_666 ?
C11a C12a H13a 126(2) 3_666 3_666 1_666 ?
C13a C12a H12a 71(2) 1_666 3_666 3_666 ?
C13a C12a H13a 41(1) 1_666 3_666 1_666 ?
H12a C12a H13a 53(2) 3_666 3_666 1_666 ?
C12a C13a C14a 121(2) 3_666 1_666 3_666 ?
C12a C13a H13a 62(2) 3_666 1_666 1_666 ?
C12a C13a H14a 160(2) 3_666 1_666 3_666 ?
C14a C13a H13a 121(2) 3_666 1_666 1_666 ?
C14a C13a H14a 43(1) 3_666 1_666 3_666 ?
H13a C13a H14a 113(2) 1_666 1_666 3_666 ?
C13a C14a C15a 120(2) 1_666 3_666 3_666 ?
C13a C14a H14a 56(2) 1_666 3_666 3_666 ?
C15a C14a H14a 170(2) 3_666 3_666 3_666 ?
O5a C15a C10a 118(2) 3_666 3_666 3_666 ?
O5a C15a C14a 124(2) 3_666 3_666 3_666 ?
C10a C15a C14a 118(2) 3_666 3_666 3_666 ?
O5a C16a C17a 108(2) 3_666 3_666 3_666 ?
O5a C16a H161a 110(2) 3_666 3_666 3_666 ?
O5a C16a H162a 108(2) 3_666 3_666 3_666 ?
C17a C16a H161a 113(2) 3_666 3_666 3_666 ?
C17a C16a H162a 110(2) 3_666 3_666 3_666 ?
H161a C16a H162a 107(3) 3_666 3_666 3_666 ?
N5a C17a C16a 111(2) 1_666 3_666 3_666 ?
N5a C17a H171a 110(3) 1_666 3_666 3_666 ?
N5a C17a H172a 110(2) 1_666 3_666 3_666 ?
C16a C17a H171a 106(2) 3_666 3_666 3_666 ?
C16a C17a H172a 109(3) 3_666 3_666 3_666 ?
H171a C17a H172a 111(2) 3_666 3_666 3_666 ?
C12a H13a C13a 77(2) 3_666 1_666 1_666 ?
C13a H14a C14a 81(2) 1_666 3_666 3_666 ?
C2PY C1PY H1PY 167(6) 1_566 3_666 3_666 ?
C2PY C1PY C2PY 122(5) 1_566 3_666 2_556 ?
H1PY C1PY C2PY 71(3) 3_666 3_666 2_556 ?
C1PY C2PY C1PY 118(4) 3_666 1_566 2_556 ?

loop_
_geom_bond_atom_site_label_1
_geom_bond_atom_site_label_2
_geom_bond_distance
_geom_bond_site_symmetry_1
_geom_bond_site_symmetry_2
_geom_bond_publ_flag
O1b N3b 1.22(3) 3_665 3_665 ?
O2b N3b 1.23(2) 3_665 3_665 ?
O3b N4b 1.21(3) 1_666 3_665 ?
O4b N4b 1.20(4) 1_666 3_665 ?
O5b C15b 1.37(3) . . ?
O5b C16b 1.48(3) . 3_665 ?
N1b C1b 1.44(2) . 3_665 ?
N1b C1b 1.44(1) . . ?
N1b C1b 1.44(5) . 2_655 ?
N2b C2b 1.50(2) 3_665 3_665 ?
N2b C3b 1.36(2) 3_665 3_665 ?
N2b C9b 1.47(3) 3_665 3_665 ?
N3b C4b 1.46(4) 3_665 3_665 ?
N4b C6b 1.46(3) 3_665 3_665 ?
N5b C17b 1.46(3) . 3_665 ?
N5b C17b 1.46(4) . . ?
N5b C17b 1.46(5) . 2_655 ?
C1b C2b 1.54(3) 3_665 3_665 ?
C1b H011b .95(3) 3_665 3_665 ?
C1b H012b .95(2) 3_665 3_665 ?
C2b H021b .97(3) 3_665 3_665 ?
C2b H022b .97(2) 3_665 3_665 ?
C3b C4b 1.44(2) 3_665 3_665 ?
C3b C8b 1.40(4) 3_665 3_665 ?
C4b C5b 1.37(3) 3_665 3_665 ?
C5b C6b 1.38(4) 3_665 3_665 ?
C5b H05b .98(2) 3_665 3_665 ?
C6b C7b 1.38(3) 3_665 3_665 ?
C7b C8b 1.36(3) 3_665 3_665 ?
C7b H07b .94(3) 3_665 3_665 ?
C8b H08b .97(2) 3_665 3_665 ?
C9b C10b 1.52(4) 3_665 3_665 ?
C9b H091b .97(2) 3_665 3_665 ?
C9b H092b 1.00(3) 3_665 3_665 ?
C10b C11b 1.35(4) 3_665 3_665 ?
C10b C15b 1.38(3) 3_665 . ?
C11b C12b 1.46(3) 3_665 . ?
C11b H11b .97(3) 3_665 3_665 ?
C12b C13b 1.31(3) . . ?
C12b H11b .99(1) . 3_665 ?
C12b H12b .96(2) . . ?
C13b C14b 1.38(4) . 3_665 ?
C13b H13b 1.02(2) . . ?
C13b H14b 1.25(2) . 3_665 ?
C14b C15b 1.39(3) 3_665 . ?
C14b H14b .99(3) 3_665 3_665 ?
C16b C17b 1.45(4) 3_665 3_665 ?
C16b H161b .96(2) 3_665 3_665 ?
C16b H162b .98(3) 3_665 3_665 ?
C17b H171b 1.03(2) 3_665 3_665 ?
C17b H172b .98(2) 3_665 3_665 ?
H11b H12b .476(1) 3_665 . ?
O1c N3c 1.24(3) . . ?
O2c N3c 1.21(3) 3_665 . ?
O3c N4c 1.21(4) 2_665 2_665 ?
O4c N4c 1.22(3) . 2_665 ?
O5c C15c 1.38(2) 3_565 3_565 ?
O5c C16c 1.44(3) 3_565 . ?
O5c H161c 1.09(1) 3_565 . ?
N1c C1c 1.43(5) . . ?
N1c C1c 1.43(5) . 2_665 ?
N1c C1c 1.43(6) . 3_565 ?
N2c C2c 1.42(3) . . ?
N2c C3c 1.36(2) . . ?
N2c C9c 1.46(3) . . ?
N3c C4c 1.46(3) . . ?
N4c C6c 1.47(3) 2_665 . ?
N5c C17c 1.47(2) . . ?
N5c C17c 1.47(5) . 2_665 ?
N5c C17c 1.47(3) . 3_565 ?
C1c C2c 1.46(5) . . ?
C1c H011c .99(3) . . ?
C1c H012c 1.02(2) . . ?
C2c H021c .99(1) . . ?
C2c H022c .98(3) . . ?
C3c C4c 1.38(3) . . ?
C3c C8c 1.41(3) . . ?
C4c C5c 1.40(2) . . ?
C5c C6c 1.35(3) . . ?
C5c H05c .99(2) . . ?
C6c C7c 1.40(3) . . ?
C7c C8c 1.35(2) . . ?
C7c H07c .94(2) . . ?
C8c H08c .95(2) . . ?
C9c C10c 1.50(4) . . ?
C9c H091c .95(3) . . ?
C9c H092c .98(2) . . ?
C10c C11c 1.40(5) . . ?
C10c C15c 1.35(3) . 3_565 ?
C11c C12c 1.42(4) . . ?
C11c H11c .99(2) . . ?
C12c C13c 1.31(3) . . ?
C12c H12c .95(4) . . ?
C13c C14c 1.39(5) . . ?
C13c H13c .98(3) . . ?
C14c C15c 1.42(3) . 3_565 ?
C14c H14c .93(2) . . ?
C16c C17c 1.48(5) . . ?
C16c H161c 1.01(2) . . ?
C16c H162c .90(3) . . ?
C17c H171c 1.00(3) . . ?
C17c H172c .91(2) . . ?
O1a N3a 1.21(3) 3_666 3_666 ?
O2a N3a 1.22(3) 3_666 3_666 ?
O3a N4a 1.22(3) 3_666 3_666 ?
O4a N4a 1.25(5) 3_666 3_666 ?
O5a C15a 1.32(4) 3_666 3_666 ?
O5a C16a 1.43(3) 3_666 3_666 ?
N1a C1a 1.46(2) 1_666 3_666 ?
N1a C1a 1.46(2) 1_666 1_666 ?
N1a C1a 1.46(5) 1_666 2_666 ?
N2a C2a 1.50(2) 3_666 3_666 ?
N2a C3a 1.38(3) 3_666 3_666 ?
N2a C9a 1.46(4) 3_666 3_666 ?
N3a C4a 1.49(3) 3_666 3_666 ?
N4a C6a 1.46(4) 3_666 3_666 ?
N5a C17a 1.47(3) 1_666 3_666 ?
N5a C17a 1.47(4) 1_666 1_666 ?
N5a C17a 1.47(5) 1_666 2_666 ?
C1a C2a 1.49(3) 3_666 3_666 ?
C1a H011a .98(2) 3_666 3_666 ?
C1a H012a .97(3) 3_666 3_666 ?
C2a H021a .93(2) 3_666 3_666 ?
C2a H022a .96(3) 3_666 3_666 ?
C3a C4a 1.40(2) 3_666 3_666 ?
C3a C8a 1.42(4) 3_666 3_666 ?
C4a C5a 1.38(3) 3_666 3_666 ?
C5a C6a 1.34(4) 3_666 3_666 ?
C5a H05a .95(2) 3_666 3_666 ?
C6a C7a 1.39(2) 3_666 3_666 ?
C7a C8a 1.36(4) 3_666 3_666 ?
C7a H07a 1.00(3) 3_666 3_666 ?
C8a H08a .98(2) 3_666 3_666 ?
C9a C10a 1.50(3) 3_666 3_666 ?
C9a H091a .93(2) 3_666 3_666 ?
C9a H092a .97(2) 3_666 3_666 ?
C10a C11a 1.36(4) 3_666 3_666 ?
C10a C15a 1.42(3) 3_666 3_666 ?
C11a C12a 1.40(5) 3_666 3_666 ?
C11a H11a .96(2) 3_666 3_666 ?
C12a C13a 1.43(3) 3_666 1_666 ?
C12a H12a .99(4) 3_666 3_666 ?
C12a H13a 1.29(3) 3_666 1_666 ?
C13a C14a 1.42(4) 1_666 3_666 ?
C13a H13a .95(2) 1_666 1_666 ?
C13a H14a 1.20(2) 1_666 3_666 ?
C14a C15a 1.38(4) 3_666 3_666 ?
C14a H14a .98(3) 3_666 3_666 ?
C16a C17a 1.51(5) 3_666 3_666 ?
C16a H161a .94(3) 3_666 3_666 ?
C16a H162a .99(2) 3_666 3_666 ?
C17a H171a .97(2) 3_666 3_666 ?
C17a H172a .92(2) 3_666 3_666 ?
C1PY C2PY 1.31(4) 3_666 1_566 ?
C1PY H1PY .99(3) 3_666 3_666 ?
C1PY C2PY 1.4(1) 3_666 2_556 ?

loop_
_geom_contact_atom_site_label_1
_geom_contact_atom_site_label_2
_geom_contact_distance
_geom_contact_site_symmetry_1
_geom_contact_site_symmetry_2
_geom_contact_publ_flag
? ? ? ? ? ?

loop_
_geom_torsion_atom_site_label_1
_geom_torsion_atom_site_label_2
_geom_torsion_atom_site_label_3
_geom_torsion_atom_site_label_4
_geom_torsion
_geom_torsion_site_symmetry_1
_geom_torsion_site_symmetry_2
_geom_torsion_site_symmetry_3
_geom_torsion_site_symmetry_4
_geom_torsion_publ_flag
C16b O5b C15b C10b -177(2) 3_665 . . 3_665 ?
C16b O5b C15b C14b 4(3) 3_665 . . 3_665 ?
C15b O5b C16b C17b -179(2) . . 3_665 3_665 ?
C15b O5b C16b H161b -29(4) . . 3_665 3_665 ?
C15b O5b C16b H162b 63(2) . . 3_665 3_665 ?
C1b N1b C1b C2b -110(3) . . 3_665 3_665 ?
C1b N1b C1b H011b 10(4) . . 3_665 3_665 ?
C1b N1b C1b H012b 130(3) . . 3_665 3_665 ?
C1b N1b C1b C2b 67(3) 2_655 . 3_665 3_665 ?
C1b N1b C1b H011b -173(2) 2_655 . 3_665 3_665 ?
C1b N1b C1b H012b -52(4) 2_655 . 3_665 3_665 ?
C3b N2b C2b C1b 78(3) 3_665 3_665 3_665 3_665 ?
C3b N2b C2b H021b -44(3) 3_665 3_665 3_665 3_665 ?
C3b N2b C2b H022b -160(2) 3_665 3_665 3_665 3_665 ?
C9b N2b C2b C1b -128(2) 3_665 3_665 3_665 3_665 ?
C9b N2b C2b H021b 110(2) 3_665 3_665 3_665 3_665 ?
C9b N2b C2b H022b -5(3) 3_665 3_665 3_665 3_665 ?
C2b N2b C3b C4b 178(2) 3_665 3_665 3_665 3_665 ?
C2b N2b C3b C8b -1(4) 3_665 3_665 3_665 3_665 ?
C9b N2b C3b C4b 28(4) 3_665 3_665 3_665 3_665 ?
C9b N2b C3b C8b -151(3) 3_665 3_665 3_665 3_665 ?
C2b N2b C9b C10b 70(3) 3_665 3_665 3_665 3_665 ?
C2b N2b C9b H091b -167(3) 3_665 3_665 3_665 3_665 ?
C2b N2b C9b H092b -51(3) 3_665 3_665 3_665 3_665 ?
C3b N2b C9b C10b -137(2) 3_665 3_665 3_665 3_665 ?
C3b N2b C9b H091b -15(4) 3_665 3_665 3_665 3_665 ?
C3b N2b C9b H092b 102(3) 3_665 3_665 3_665 3_665 ?
O1b N3b C4b C3b 42(3) 3_665 3_665 3_665 3_665 ?
O1b N3b C4b C5b -133(2) 3_665 3_665 3_665 3_665 ?
O2b N3b C4b C3b -144(2) 3_665 3_665 3_665 3_665 ?
O2b N3b C4b C5b 41(3) 3_665 3_665 3_665 3_665 ?
O3b N4b C6b C5b 11(4) 1_666 3_665 3_665 3_665 ?
O3b N4b C6b C7b -167(3) 1_666 3_665 3_665 3_665 ?
O4b N4b C6b C5b -168(3) 1_666 3_665 3_665 3_665 ?
O4b N4b C6b C7b 14(4) 1_666 3_665 3_665 3_665 ?
C17b N5b C17b C16b 81(2) . . 3_665 3_665 ?
C17b N5b C17b H171b -42(3) . . 3_665 3_665 ?
C17b N5b C17b H172b -151(2) . . 3_665 3_665 ?
C17b N5b C17b C16b -147(2) 2_655 . 3_665 3_665 ?
C17b N5b C17b H171b 90(2) 2_655 . 3_665 3_665 ?
C17b N5b C17b H172b -20(3) 2_655 . 3_665 3_665 ?
N1b C1b C2b N2b 167(2) . 3_665 3_665 3_665 ?
N1b C1b C2b H021b -71(2) . 3_665 3_665 3_665 ?
N1b C1b C2b H022b 45(3) . 3_665 3_665 3_665 ?
H011b C1b C2b N2b 46(3) 3_665 3_665 3_665 3_665 ?
H011b C1b C2b H021b 168(1) 3_665 3_665 3_665 3_665 ?
H011b C1b C2b H022b -76(3) 3_665 3_665 3_665 3_665 ?
H012b C1b C2b N2b -72(3) 3_665 3_665 3_665 3_665 ?
H012b C1b C2b H021b 50(3) 3_665 3_665 3_665 3_665 ?
H012b C1b C2b H022b 165(3) 3_665 3_665 3_665 3_665 ?
N2b C3b C4b N3b 13(4) 3_665 3_665 3_665 3_665 ?
N2b C3b C4b C5b -172(3) 3_665 3_665 3_665 3_665 ?
C8b C3b C4b N3b -168(2) 3_665 3_665 3_665 3_665 ?
C8b C3b C4b C5b 7(4) 3_665 3_665 3_665 3_665 ?
N2b C3b C8b C7b 172(3) 3_665 3_665 3_665 3_665 ?
N2b C3b C8b H08b -8(4) 3_665 3_665 3_665 3_665 ?
C4b C3b C8b C7b -7(4) 3_665 3_665 3_665 3_665 ?
C4b C3b C8b H08b 173(2) 3_665 3_665 3_665 3_665 ?
N3b C4b C5b C6b 172(2) 3_665 3_665 3_665 3_665 ?
N3b C4b C5b H05b -10(4) 3_665 3_665 3_665 3_665 ?
C3b C4b C5b C6b -3(4) 3_665 3_665 3_665 3_665 ?
C3b C4b C5b H05b 175(2) 3_665 3_665 3_665 3_665 ?
C4b C5b C6b N4b -179(3) 3_665 3_665 3_665 3_665 ?
C4b C5b C6b C7b -1(4) 3_665 3_665 3_665 3_665 ?
H05b C5b C6b N4b 2(4) 3_665 3_665 3_665 3_665 ?
H05b C5b C6b C7b -180(3) 3_665 3_665 3_665 3_665 ?
N4b C6b C7b C8b 180(3) 3_665 3_665 3_665 3_665 ?
N4b C6b C7b H07b -3(4) 3_665 3_665 3_665 3_665 ?
C5b C6b C7b C8b 2(4) 3_665 3_665 3_665 3_665 ?
C5b C6b C7b H07b 179(3) 3_665 3_665 3_665 3_665 ?
C6b C7b C8b C3b 3(4) 3_665 3_665 3_665 3_665 ?
C6b C7b C8b H08b -177(3) 3_665 3_665 3_665 3_665 ?
H07b C7b C8b C3b -174(3) 3_665 3_665 3_665 3_665 ?
H07b C7b C8b H08b 6(5) 3_665 3_665 3_665 3_665 ?
N2b C9b C10b C11b 43(3) 3_665 3_665 3_665 3_665 ?
N2b C9b C10b C15b -135(2) 3_665 3_665 3_665 . ?
H091b C9b C10b C11b -81(3) 3_665 3_665 3_665 3_665 ?
H091b C9b C10b C15b 101(2) 3_665 3_665 3_665 . ?
H092b C9b C10b C11b 166(2) 3_665 3_665 3_665 3_665 ?
H092b C9b C10b C15b -12(3) 3_665 3_665 3_665 . ?
C9b C10b C11b C12b -178(2) 3_665 3_665 3_665 . ?
C9b C10b C11b H11b 142(3) 3_665 3_665 3_665 3_665 ?
C15b C10b C11b C12b 1(3) . 3_665 3_665 . ?
C15b C10b C11b H11b -39(4) . 3_665 3_665 3_665 ?
C9b C10b C15b O5b -1(3) 3_665 3_665 . . ?
C9b C10b C15b C14b 177(2) 3_665 3_665 . 3_665 ?
C11b C10b C15b O5b -180(2) 3_665 3_665 . . ?
C11b C10b C15b C14b -2(3) 3_665 3_665 . 3_665 ?
C10b C11b C12b C13b 0(3) 3_665 3_665 . . ?
C10b C11b C12b H11b -152(3) 3_665 3_665 . 3_665 ?
C10b C11b C12b H12b -143(2) 3_665 3_665 . . ?
H11b C11b C12b C13b 151(3) 3_665 3_665 . . ?
H11b C11b C12b H11b -.0001(2) 3_665 3_665 . 3_665 ?
H11b C11b C12b H12b 8.4(7) 3_665 3_665 . . ?
C10b C11b H11b C12b 58(3) 3_665 3_665 3_665 . ?
C10b C11b H11b H12b 3(5) 3_665 3_665 3_665 . ?
C12b C11b H11b C12b 0(2) . 3_665 3_665 . ?
C12b C11b H11b H12b -55(3) . 3_665 3_665 . ?
C11b C12b C13b C14b 0(3) 3_665 . . 3_665 ?
C11b C12b C13b H13b -124(2) 3_665 . . . ?
C11b C12b C13b H14b -46(6) 3_665 . . 3_665 ?
H11b C12b C13b C14b 42(6) 3_665 . . 3_665 ?
H11b C12b C13b H13b -83(5) 3_665 . . . ?
H11b C12b C13b H14b -5(9) 3_665 . . 3_665 ?
H12b C12b C13b C14b 96(4) . . . 3_665 ?
H12b C12b C13b H13b -29(5) . . . . ?
H12b C12b C13b H14b 49(7) . . . 3_665 ?
C11b C12b H11b C11b 0(2) 3_665 . 3_665 3_665 ?
C11b C12b H11b H12b 163(1) 3_665 . 3_665 . ?
C13b C12b H11b C11b -60(5) . . 3_665 3_665 ?
C13b C12b H11b H12b 103(5) . . 3_665 . ?
H12b C12b H11b C11b -163(1) . . 3_665 3_665 ?
H12b C12b H11b H12b -.00006 . . 3_665 . ?
C11b C12b H12b H11b -12(1) 3_665 . . 3_665 ?
C13b C12b H12b H11b -124(3) . . . 3_665 ?
H11b C12b H12b H11b -.00006 3_665 . . 3_665 ?
C12b C13b C14b C15b -1(3) . . 3_665 . ?
C12b C13b C14b H14b -155(2) . . 3_665 3_665 ?
H13b C13b C14b C15b 137(2) . . 3_665 . ?
H13b C13b C14b H14b -16.8(9) . . 3_665 3_665 ?
H14b C13b C14b C15b 154(3) 3_665 . 3_665 . ?
H14b C13b C14b H14b -.0001(1) 3_665 . 3_665 3_665 ?
C12b C13b H14b C14b 63(5) . . 3_665 3_665 ?
C14b C13b H14b C14b 0(1) 3_665 . 3_665 3_665 ?
H13b C13b H14b C14b 159(1) . . 3_665 3_665 ?
C13b C14b C15b O5b 180(2) . 3_665 . . ?
C13b C14b C15b C10b 2(3) . 3_665 . 3_665 ?
H14b C14b C15b O5b -98(6) 3_665 3_665 . . ?
H14b C14b C15b C10b 84(6) 3_665 3_665 . 3_665 ?
C13b C14b H14b C13b 0(1) . 3_665 3_665 . ?
C15b C14b H14b C13b -95(6) . 3_665 3_665 . ?
O5b C16b C17b N5b 81(2) . 3_665 3_665 . ?
O5b C16b C17b H171b -158(2) . 3_665 3_665 3_665 ?
O5b C16b C17b H172b -45(3) . 3_665 3_665 3_665 ?
H161b C16b C17b N5b -71(4) 3_665 3_665 3_665 . ?
H161b C16b C17b H171b 51(4) 3_665 3_665 3_665 3_665 ?
H161b C16b C17b H172b 164(3) 3_665 3_665 3_665 3_665 ?
H162b C16b C17b N5b 147(2) 3_665 3_665 3_665 . ?
H162b C16b C17b H171b -91(3) 3_665 3_665 3_665 3_665 ?
H162b C16b C17b H172b 22(4) 3_665 3_665 3_665 3_665 ?
C11b H11b H12b C12b 59(3) 3_665 3_665 . . ?
C12b H11b H12b C12b 0(2) . 3_665 . . ?
C16c O5c C15c C10c -159(1) . 3_565 3_565 . ?
C16c O5c C15c C14c 18(2) . 3_565 3_565 . ?
H161c O5c C15c C10c 155(2) . 3_565 3_565 . ?
H161c O5c C15c C14c -27(2) . 3_565 3_565 . ?
C15c O5c C16c C17c 168(1) 3_565 3_565 . . ?
C15c O5c C16c H161c -80(2) 3_565 3_565 . . ?
C15c O5c C16c H162c 4(2) 3_565 3_565 . . ?
H161c O5c C16c C17c -112(2) . 3_565 . . ?
H161c O5c C16c H161c -.0001(1) . 3_565 . . ?
H161c O5c C16c H162c 84(2) . 3_565 . . ?
C15c O5c H161c C16c 119(2) 3_565 3_565 . . ?
C16c O5c H161c C16c 0(3) . 3_565 . . ?
C1c N1c C1c C2c 155(2) 2_665 . . . ?
C1c N1c C1c H011c -73(2) 2_665 . . . ?
C1c N1c C1c H012c 35(3) 2_665 . . . ?
C1c N1c C1c C2c -90(3) 3_565 . . . ?
C1c N1c C1c H011c 42(3) 3_565 . . . ?
C1c N1c C1c H012c 150(2) 3_565 . . . ?
C3c N2c C2c C1c -76(4) . . . . ?
C3c N2c C2c H021c 167(3) . . . . ?
C3c N2c C2c H022c 50(3) . . . . ?
C9c N2c C2c C1c 100(3) . . . . ?
C9c N2c C2c H021c -17(4) . . . . ?
C9c N2c C2c H022c -133(2) . . . . ?
C2c N2c C3c C4c -17(4) . . . . ?
C2c N2c C3c C8c 159(3) . . . . ?
C9c N2c C3c C4c 166(3) . . . . ?
C9c N2c C3c C8c -17(4) . . . . ?
C2c N2c C9c C10c 108(2) . . . . ?
C2c N2c C9c H091c -128(3) . . . . ?
C2c N2c C9c H092c -14(4) . . . . ?
C3c N2c C9c C10c -75(3) . . . . ?
C3c N2c C9c H091c 49(4) . . . . ?
C3c N2c C9c H092c 163(2) . . . . ?
O1c N3c C4c C3c -47(4) . . . . ?
O1c N3c C4c C5c 125(2) . . . . ?
O2c N3c C4c C3c 138(3) 3_665 . . . ?
O2c N3c C4c C5c -50(4) 3_665 . . . ?
O3c N4c C6c C5c 6(4) 2_665 2_665 . . ?
O3c N4c C6c C7c -180(3) 2_665 2_665 . . ?
O4c N4c C6c C5c -177(3) . 2_665 . . ?
O4c N4c C6c C7c -3(4) . 2_665 . . ?
C17c N5c C17c C16c -49(3) 2_665 . . . ?
C17c N5c C17c H171c -168(3) 2_665 . . . ?
C17c N5c C17c H172c 75(4) 2_665 . . . ?
C17c N5c C17c C16c -175(2) 3_565 . . . ?
C17c N5c C17c H171c 65(3) 3_565 . . . ?
C17c N5c C17c H172c -52(4) 3_565 . . . ?
N1c C1c C2c N2c -60(3) . . . . ?
N1c C1c C2c H021c 62(3) . . . . ?
N1c C1c C2c H022c 172(2) . . . . ?
H011c C1c C2c N2c 169(2) . . . . ?
H011c C1c C2c H021c -69(3) . . . . ?
H011c C1c C2c H022c 41(3) . . . . ?
H012c C1c C2c N2c 61(3) . . . . ?
H012c C1c C2c H021c -178(2) . . . . ?
H012c C1c C2c H022c -68(3) . . . . ?
N2c C3c C4c N3c -22(5) . . . . ?
N2c C3c C4c C5c 167(3) . . . . ?
C8c C3c C4c N3c 161(3) . . . . ?
C8c C3c C4c C5c -10(4) . . . . ?
N2c C3c C8c C7c -169(3) . . . . ?
N2c C3c C8c H08c 10(4) . . . . ?
C4c C3c C8c C7c 8(4) . . . . ?
C4c C3c C8c H08c -173(3) . . . . ?
N3c C4c C5c C6c -168(3) . . . . ?
N3c C4c C5c H05c 11(4) . . . . ?
C3c C4c C5c C6c 4(5) . . . . ?
C3c C4c C5c H05c -177(3) . . . . ?
C4c C5c C6c N4c 178(3) . . . 2_665 ?
C4c C5c C6c C7c 5(5) . . . . ?
H05c C5c C6c N4c 0(5) . . . 2_665 ?
H05c C5c C6c C7c -174(3) . . . . ?
N4c C6c C7c C8c 180(3) 2_665 . . . ?
N4c C6c C7c H07c 0(5) 2_665 . . . ?
C5c C6c C7c C8c -6(5) . . . . ?
C5c C6c C7c H07c 175(3) . . . . ?
C6c C7c C8c C3c 0(5) . . . . ?
C6c C7c C8c H08c -179(3) . . . . ?
H07c C7c C8c C3c 179(3) . . . . ?
H07c C7c C8c H08c 0(5) . . . . ?
N2c C9c C10c C11c -17(2) . . . . ?
N2c C9c C10c C15c 165(2) . . . 3_565 ?
H091c C9c C10c C11c -138(2) . . . . ?
H091c C9c C10c C15c 44(3) . . . 3_565 ?
H092c C9c C10c C11c 103(3) . . . . ?
H092c C9c C10c C15c -75(3) . . . 3_565 ?
C9c C10c C11c C12c -180(2) . . . . ?
C9c C10c C11c H11c 0(2) . . . . ?
C15c C10c C11c C12c -2(2) 3_565 . . . ?
C15c C10c C11c H11c 177(2) 3_565 . . . ?
C9c C10c C15c O5c -6(2) . . 3_565 3_565 ?
C9c C10c C15c C14c 176(2) . . 3_565 . ?
C11c C10c C15c O5c 176(1) . . 3_565 3_565 ?
C11c C10c C15c C14c -1(3) . . 3_565 . ?
C10c C11c C12c C13c 6(3) . . . . ?
C10c C11c C12c H12c -175(2) . . . . ?
H11c C11c C12c C13c -173(2) . . . . ?
H11c C11c C12c H12c 6(3) . . . . ?
C11c C12c C13c C14c -7(3) . . . . ?
C11c C12c C13c H13c 175(2) . . . . ?
H12c C12c C13c C14c 174(2) . . . . ?
H12c C12c C13c H13c -4(3) . . . . ?
C12c C13c C14c C15c 3(3) . . . 3_565 ?
C12c C13c C14c H14c 142(2) . . . . ?
H13c C13c C14c C15c -179(2) . . . 3_565 ?
H13c C13c C14c H14c -40(4) . . . . ?
C13c C14c C15c O5c -176(2) . . 3_565 3_565 ?
C13c C14c C15c C10c 0(3) . . 3_565 . ?
H14c C14c C15c O5c 41(3) . . 3_565 3_565 ?
H14c C14c C15c C10c -142(2) . . 3_565 . ?
O5c C16c C17c N5c -55(2) 3_565 . . . ?
O5c C16c C17c H171c 63(2) 3_565 . . . ?
O5c C16c C17c H172c -179(2) 3_565 . . . ?
H161c C16c C17c N5c -109(2) . . . . ?
H161c C16c C17c H171c 9(3) . . . . ?
H161c C16c C17c H172c 127(2) . . . . ?
H162c C16c C17c N5c 109(2) . . . . ?
H162c C16c C17c H171c -133(2) . . . . ?
H162c C16c C17c H172c -15(3) . . . . ?
O5c C16c H161c O5c -.0(9) 3_565 . . 3_565 ?
C17c C16c H161c O5c 91(2) . . . 3_565 ?
H162c C16c H161c O5c -122(2) . . . 3_565 ?
C16a O5a C15a C10a 178(2) 3_666 3_666 3_666 3_666 ?
C16a O5a C15a C14a -4(3) 3_666 3_666 3_666 3_666 ?
C15a O5a C16a C17a 178(2) 3_666 3_666 3_666 3_666 ?
C15a O5a C16a H161a -57(3) 3_666 3_666 3_666 3_666 ?
C15a O5a C16a H162a 59(4) 3_666 3_666 3_666 3_666 ?
C1a N1a C1a C2a 142(2) 1_666 1_666 3_666 3_666 ?
C1a N1a C1a H011a -95(3) 1_666 1_666 3_666 3_666 ?
C1a N1a C1a H012a 21(3) 1_666 1_666 3_666 3_666 ?
C1a N1a C1a C2a -83(3) 2_666 1_666 3_666 3_666 ?
C1a N1a C1a H011a 40(3) 2_666 1_666 3_666 3_666 ?
C1a N1a C1a H012a 156(2) 2_666 1_666 3_666 3_666 ?
C3a N2a C2a C1a -94(3) 3_666 3_666 3_666 3_666 ?
C3a N2a C2a H021a 144(2) 3_666 3_666 3_666 3_666 ?
C3a N2a C2a H022a 25(3) 3_666 3_666 3_666 3_666 ?
C9a N2a C2a C1a 101(3) 3_666 3_666 3_666 3_666 ?
C9a N2a C2a H021a -20(3) 3_666 3_666 3_666 3_666 ?
C9a N2a C2a H022a -139(2) 3_666 3_666 3_666 3_666 ?
C2a N2a C3a C4a -153(3) 3_666 3_666 3_666 3_666 ?
C2a N2a C3a C8a 26(3) 3_666 3_666 3_666 3_666 ?
C9a N2a C3a C4a 11(4) 3_666 3_666 3_666 3_666 ?
C9a N2a C3a C8a -170(2) 3_666 3_666 3_666 3_666 ?
C2a N2a C9a C10a -51(3) 3_666 3_666 3_666 3_666 ?
C2a N2a C9a H091a 71(2) 3_666 3_666 3_666 3_666 ?
C2a N2a C9a H092a -172(2) 3_666 3_666 3_666 3_666 ?
C3a N2a C9a C10a 144(2) 3_666 3_666 3_666 3_666 ?
C3a N2a C9a H091a -94(2) 3_666 3_666 3_666 3_666 ?
C3a N2a C9a H092a 23(3) 3_666 3_666 3_666 3_666 ?
O1a N3a C4a C3a -131(3) 3_666 3_666 3_666 3_666 ?
O1a N3a C4a C5a 61(4) 3_666 3_666 3_666 3_666 ?
O2a N3a C4a C3a 53(4) 3_666 3_666 3_666 3_666 ?
O2a N3a C4a C5a -115(3) 3_666 3_666 3_666 3_666 ?
O3a N4a C6a C5a -10(5) 3_666 3_666 3_666 3_666 ?
O3a N4a C6a C7a 175(3) 3_666 3_666 3_666 3_666 ?
O4a N4a C6a C5a 165(3) 3_666 3_666 3_666 3_666 ?
O4a N4a C6a C7a -10(4) 3_666 3_666 3_666 3_666 ?
C17a N5a C17a C16a -86(2) 1_666 1_666 3_666 3_666 ?
C17a N5a C17a H171a 157(2) 1_666 1_666 3_666 3_666 ?
C17a N5a C17a H172a 35(3) 1_666 1_666 3_666 3_666 ?
C17a N5a C17a C16a 157(2) 2_666 1_666 3_666 3_666 ?
C17a N5a C17a H171a 40(3) 2_666 1_666 3_666 3_666 ?
C17a N5a C17a H172a -82(3) 2_666 1_666 3_666 3_666 ?
N1a C1a C2a N2a -174(2) 1_666 3_666 3_666 3_666 ?
N1a C1a C2a H021a -53(3) 1_666 3_666 3_666 3_666 ?
N1a C1a C2a H022a 65(2) 1_666 3_666 3_666 3_666 ?
H011a C1a C2a N2a 63(3) 3_666 3_666 3_666 3_666 ?
H011a C1a C2a H021a -176(3) 3_666 3_666 3_666 3_666 ?
H011a C1a C2a H022a -58(3) 3_666 3_666 3_666 3_666 ?
H012a C1a C2a N2a -52(3) 3_666 3_666 3_666 3_666 ?
H012a C1a C2a H021a 69(3) 3_666 3_666 3_666 3_666 ?
H012a C1a C2a H022a -173(2) 3_666 3_666 3_666 3_666 ?
N2a C3a C4a N3a 12(5) 3_666 3_666 3_666 3_666 ?
N2a C3a C4a C5a 179(3) 3_666 3_666 3_666 3_666 ?
C8a C3a C4a N3a -167(3) 3_666 3_666 3_666 3_666 ?
C8a C3a C4a C5a 0(4) 3_666 3_666 3_666 3_666 ?
N2a C3a C8a C7a -177(3) 3_666 3_666 3_666 3_666 ?
N2a C3a C8a H08a 6(4) 3_666 3_666 3_666 3_666 ?
C4a C3a C8a C7a 2(4) 3_666 3_666 3_666 3_666 ?
C4a C3a C8a H08a -175(3) 3_666 3_666 3_666 3_666 ?
N3a C4a C5a C6a 167(3) 3_666 3_666 3_666 3_666 ?
N3a C4a C5a H05a -15(4) 3_666 3_666 3_666 3_666 ?
C3a C4a C5a C6a -1(4) 3_666 3_666 3_666 3_666 ?
C3a C4a C5a H05a 177(3) 3_666 3_666 3_666 3_666 ?
C4a C5a C6a N4a -173(3) 3_666 3_666 3_666 3_666 ?
C4a C5a C6a C7a 2(5) 3_666 3_666 3_666 3_666 ?
H05a C5a C6a N4a 9(5) 3_666 3_666 3_666 3_666 ?
H05a C5a C6a C7a -176(3) 3_666 3_666 3_666 3_666 ?
N4a C6a C7a C8a 174(3) 3_666 3_666 3_666 3_666 ?
N4a C6a C7a H07a -7(5) 3_666 3_666 3_666 3_666 ?
C5a C6a C7a C8a 0(5) 3_666 3_666 3_666 3_666 ?
C5a C6a C7a H07a 178(3) 3_666 3_666 3_666 3_666 ?
C6a C7a C8a C3a -1(4) 3_666 3_666 3_666 3_666 ?
C6a C7a C8a H08a 175(3) 3_666 3_666 3_666 3_666 ?
H07a C7a C8a C3a -180(3) 3_666 3_666 3_666 3_666 ?
H07a C7a C8a H08a -4(5) 3_666 3_666 3_666 3_666 ?
N2a C9a C10a C11a -83(3) 3_666 3_666 3_666 3_666 ?
N2a C9a C10a C15a 98(2) 3_666 3_666 3_666 3_666 ?
H091a C9a C10a C11a 157(2) 3_666 3_666 3_666 3_666 ?
H091a C9a C10a C15a -23(3) 3_666 3_666 3_666 3_666 ?
H092a C9a C10a C11a 37(3) 3_666 3_666 3_666 3_666 ?
H092a C9a C10a C15a -142(2) 3_666 3_666 3_666 3_666 ?
C9a C10a C11a C12a -175(2) 3_666 3_666 3_666 3_666 ?
C9a C10a C11a H11a 4(4) 3_666 3_666 3_666 3_666 ?
C15a C10a C11a C12a 4(4) 3_666 3_666 3_666 3_666 ?
C15a C10a C11a H11a -176(2) 3_666 3_666 3_666 3_666 ?
C9a C10a C15a O5a -5(3) 3_666 3_666 3_666 3_666 ?
C9a C10a C15a C14a 176(2) 3_666 3_666 3_666 3_666 ?
C11a C10a C15a O5a 175(2) 3_666 3_666 3_666 3_666 ?
C11a C10a C15a C14a -3(3) 3_666 3_666 3_666 3_666 ?
C10a C11a C12a C13a -5(4) 3_666 3_666 3_666 1_666 ?
C10a C11a C12a H12a 126(14) 3_666 3_666 3_666 3_666 ?
C10a C11a C12a H13a 41(4) 3_666 3_666 3_666 1_666 ?
H11a C11a C12a C13a 175(2) 3_666 3_666 3_666 1_666 ?
H11a C11a C12a H12a -53(16) 3_666 3_666 3_666 3_666 ?
H11a C11a C12a H13a -138(2) 3_666 3_666 3_666 1_666 ?
C11a C12a C13a C14a 5(4) 3_666 3_666 1_666 3_666 ?
C11a C12a C13a H13a 116(2) 3_666 3_666 1_666 1_666 ?
C11a C12a C13a H14a 37(8) 3_666 3_666 1_666 3_666 ?
H12a C12a C13a C14a -167(2) 3_666 3_666 1_666 3_666 ?
H12a C12a C13a H13a -56(2) 3_666 3_666 1_666 1_666 ?
H12a C12a C13a H14a -135(7) 3_666 3_666 1_666 3_666 ?
H13a C12a C13a C14a -111(3) 1_666 3_666 1_666 3_666 ?
H13a C12a C13a H13a -.0001(2) 1_666 3_666 1_666 1_666 ?
H13a C12a C13a H14a -79(7) 1_666 3_666 1_666 3_666 ?
C11a C12a H13a C13a -89(3) 3_666 3_666 1_666 1_666 ?
C13a C12a H13a C13a 0(2) 1_666 3_666 1_666 1_666 ?
H12a C12a H13a C13a 103(1) 3_666 3_666 1_666 1_666 ?
C12a C13a C14a C15a -4(4) 3_666 1_666 3_666 3_666 ?
C12a C13a C14a H14a 165(3) 3_666 1_666 3_666 3_666 ?
H13a C13a C14a C15a -78(3) 1_666 1_666 3_666 3_666 ?
H13a C13a C14a H14a 91(2) 1_666 1_666 3_666 3_666 ?
H14a C13a C14a C15a -169(3) 3_666 1_666 3_666 3_666 ?
H14a C13a C14a H14a -.0001(1) 3_666 1_666 3_666 3_666 ?
C12a C13a H13a C12a 0(2) 3_666 1_666 1_666 3_666 ?
C14a C13a H13a C12a 111(2) 3_666 1_666 1_666 3_666 ?
H14a C13a H13a C12a 159(2) 3_666 1_666 1_666 3_666 ?
C12a C13a H14a C14a -42(7) 3_666 1_666 3_666 3_666 ?
C14a C13a H14a C14a 0(2) 3_666 1_666 3_666 3_666 ?
H13a C13a H14a C14a -112(2) 1_666 1_666 3_666 3_666 ?
C13a C14a C15a O5a -175(2) 1_666 3_666 3_666 3_666 ?
C13a C14a C15a C10a 3(3) 1_666 3_666 3_666 3_666 ?
H14a C14a C15a O5a 118(13) 3_666 3_666 3_666 3_666 ?
H14a C14a C15a C10a -64(14) 3_666 3_666 3_666 3_666 ?
C13a C14a H14a C13a 0(1) 1_666 3_666 3_666 1_666 ?
C15a C14a H14a C13a 73(14) 3_666 3_666 3_666 1_666 ?
O5a C16a C17a N5a -89(2) 3_666 3_666 3_666 1_666 ?
O5a C16a C17a H171a 30(3) 3_666 3_666 3_666 3_666 ?
O5a C16a C17a H172a 149(2) 3_666 3_666 3_666 3_666 ?
H161a C16a C17a N5a 149(2) 3_666 3_666 3_666 1_666 ?
H161a C16a C17a H171a -92(3) 3_666 3_666 3_666 3_666 ?
H161a C16a C17a H172a 27(2) 3_666 3_666 3_666 3_666 ?
H162a C16a C17a N5a 30(3) 3_666 3_666 3_666 1_666 ?
H162a C16a C17a H171a 149(2) 3_666 3_666 3_666 3_666 ?
H162a C16a C17a H172a -92(3) 3_666 3_666 3_666 3_666 ?
H1PY C1PY C2PY C1PY -178(15) 3_666 3_666 1_566 2_556 ?
C2PY C1PY C2PY C1PY 2(5) 2_556 3_666 1_566 2_556 ?

loop_
_reflns_scale_group_code
_reflns_scale_meas_F
? 3.5493
